data_4000126
_journal_name_full 'Chemistry of Materials'
_journal_paper_doi 10.1021/cm010808y
_journal_year 2002
_chemical_formula_sum 'C14 H12 Cl4 Co0.3 Ga0.7 S12'
_chemical_formula_weight 773.26
_space_group_IT_number 15
_symmetry_cell_setting monoclinic
_symmetry_space_group_name_Hall '-C 2yc'
_symmetry_space_group_name_H-M 'C 1 2/c 1'
_cell_angle_alpha 90
_cell_angle_beta 119
_cell_angle_gamma 90
_cell_formula_units_Z 2
_cell_length_a 24.163(4)
_cell_length_b 5.841(2)
_cell_length_c 22.577(4)
_cell_measurement_reflns_used 25
_cell_measurement_temperature 293.2
_cell_measurement_theta_max 14.3
_cell_measurement_theta_min 10.5
_cell_volume 2779.5(9)
_diffrn_ambient_temperature 293.2
_diffrn_measurement_device AFC7R
_diffrn_measurement_method \w-2\q
_diffrn_orient_matrix_UB_11 0.04693
_diffrn_orient_matrix_UB_12 -0.01694
_diffrn_orient_matrix_UB_13 0.01981
_diffrn_orient_matrix_UB_21 0.00538
_diffrn_orient_matrix_UB_22 0.01021
_diffrn_orient_matrix_UB_23 0.04674
_diffrn_orient_matrix_UB_31 -0.00436
_diffrn_orient_matrix_UB_32 -0.17007
_diffrn_orient_matrix_UB_33 0.00084
_diffrn_radiation_detector 'scintillation counter'
_diffrn_radiation_monochromator graphite
_diffrn_radiation_source 'X-ray tube'
_diffrn_radiation_type 'Mo K\a'
_diffrn_radiation_wavelength 0.7107
_diffrn_reflns_av_R_equivalents 0.10627
_diffrn_reflns_av_sigmaI/netI 0.390
_diffrn_reflns_limit_h_max 29
_diffrn_reflns_limit_h_min -34
_diffrn_reflns_limit_k_max 8
_diffrn_reflns_limit_k_min 0
_diffrn_reflns_limit_l_max 31
_diffrn_reflns_limit_l_min 0
_diffrn_reflns_number 4527
_diffrn_reflns_reduction_process 'Lp corrections applied'
_diffrn_reflns_theta_max 30.02
_diffrn_reflns_theta_min 1.03
_diffrn_standards_decay_% -4.50
_diffrn_standards_interval_count 150
_diffrn_standards_number 3
_exptl_absorpt_coefficient_mu 1.085
_exptl_absorpt_correction_type none
_exptl_crystal_colour colorless
_exptl_crystal_density_diffrn 0.924
_exptl_crystal_density_meas ?
_exptl_crystal_description prismatic
_exptl_crystal_F_000 771.60
_exptl_crystal_size_max 0.20
_exptl_crystal_size_mid 0.20
_exptl_crystal_size_min 0.20
_reflns_number_gt 830
_reflns_number_total 4425
_reflns_threshold_expression I>3.00\s(I)
_cod_original_sg_symbol_H-M 'C 2/c'
_cod_original_formula_sum 'C14 H12 Cl4 Co0.30 Ga0.70 S12 '
_cod_database_code 4000126

loop_
_symmetry_equiv_pos_as_xyz
'   +x,   +y,   +z'
'   -x,   +y,1/2-z'
'   -x,   -y,   -z'
'   +x,   -y,1/2+z'
'1/2+x,1/2+y,   +z'
1/2-x,1/2+y,1/2-z
'1/2-x,1/2-y,   -z'
1/2+x,1/2-y,1/2+z

loop_
_atom_site_label
_atom_site_fract_x
_atom_site_fract_y
_atom_site_fract_z
_atom_site_U_iso_or_equiv
_atom_site_occupancy
_atom_site_refinement_flags
_atom_site_adp_type
_atom_site_calc_flag
_atom_site_calc_attached_atom
Ga(1) 0.5000 0.5201(9) 0.2500 0.050(2) 0.40(1) S Uani d ?
Cl(1) 0.5095(5) 0.309(2) 0.3322(4) 0.113(4) 1.000 . Uani d ?
Cl(2) 0.5859(4) 0.728(2) 0.2862(5) 0.118(4) 1.000 . Uani d ?
S(1) 0.3301(4) -0.313(1) -0.1629(4) 0.071(3) 1.000 . Uani d ?
S(2) 0.4479(3) -0.314(1) -0.0060(3) 0.059(2) 1.000 . Uani d ?
S(3) 0.2804(3) 0.094(1) -0.1227(3) 0.047(2) 1.000 . Uani d ?
S(4) 0.3864(3) 0.098(1) 0.0163(3) 0.047(2) 1.000 . Uani d ?
S(5) 0.2207(3) 0.539(1) -0.0869(3) 0.040(2) 1.000 . Uani d ?
S(6) 0.3303(3) 0.533(1) 0.0529(3) 0.040(2) 1.000 . Uani d ?
C(1) 0.346(2) -0.140(6) -0.218(1) 0.10(1) 1.000 . Uani d ?
C(2) 0.501(1) -0.210(5) 0.077(1) 0.07(1) 1.000 . Uani d ?
C(3) 0.388(1) -0.116(4) -0.037(1) 0.037(7) 1.000 . Uani d ?
C(4) 0.339(1) -0.114(4) -0.101(1) 0.039(7) 1.000 . Uani d ?
C(5) 0.3166(9) 0.231(4) -0.043(1) 0.033(6) 1.000 . Uani d ?
C(6) 0.2914(9) 0.414(4) -0.0274(9) 0.030(6) 1.000 . Uani d ?
C(7) 0.2254(8) 0.758(4) -0.0323(9) 0.029(6) 1.000 . Uani d ?
H(1) 0.3605 0.0116 -0.1993 0.100 1.000 . Uiso c ?
H(2) 0.3783 -0.2053 -0.2260 0.100 1.000 . Uiso c ?
H(3) 0.3087 -0.1187 -0.2617 0.100 1.000 . Uiso c ?
H(4) 0.4860 -0.2425 0.1086 0.077 1.000 . Uiso c ?
H(5) 0.5426 -0.2783 0.0953 0.077 1.000 . Uiso c ?
H(6) 0.5067 -0.0464 0.0774 0.077 1.000 . Uiso c ?
